data_2101433
loop_
_publ_author_name
'Frydenvang, K.'
'Jensen, B.'

_publ_section_title
;
 Conformational analysis of acetylcholine and related choline esters
;
_journal_issue 1
_journal_name_full 'Acta Crystallographica Section B'
_journal_page_first 184
_journal_page_last 193
_journal_paper_doi 10.1107/S0108768195007567
_journal_volume 52
_journal_year 1996
_chemical_formula_sum 'C14 H30 I2 N2 O4'
_chemical_formula_weight 544.21
_space_group_crystal_system monoclinic
_space_group_IT_number 4
_space_group_name_Hall 'P 2yb'
_space_group_name_H-M_alt 'P 1 21 1'
_cell_angle_alpha 90.0
_cell_angle_beta 98.09(2)
_cell_angle_gamma 90.0
_cell_formula_units_Z 2
_cell_length_a 12.803(3)
_cell_length_b 8.165(2)
_cell_length_c 9.612(2)
_cell_volume 994.8(4)
_diffrn_radiation_type Mo
_diffrn_radiation_wavelength 0.71073
_exptl_absorpt_coefficient_mu 0.314
_exptl_crystal_density_diffrn 1.8170(10)
_exptl_crystal_density_meas 1.76
_exptl_crystal_F_000 532
_cod_data_source_file ab0341.cif
_cod_data_source_block SUXIOD
_cod_original_cell_volume 994.8(6)
_cod_database_code 2101433

loop_
_space_group_symop_id
_space_group_symop_operation_xyz
1 x,y,z
2 -x,y+1/2,-z

loop_
_atom_site_label
_atom_site_fract_x
_atom_site_fract_y
_atom_site_fract_z
_atom_site_U_iso_or_equiv
C1 .4478(3) .8868(4) .4711(3) .0172(4)
C2 .4180(2) .9405(4) .6103(3) .0142(4)
O3 .4626(2) .8953(4) .7230(3) .0203(4)
O4 .3335(2) 1.0403(3) .5950(2) .0160(3)
C5 .2933(2) 1.0882(4) .7221(3) .0159(4)
C6 .2079(2) .9737(4) .7571(3) .0144(4)
N7 .0988(2) 1.0018(3) .6768(2) .0129(3)
C8 .1009(2) 1.0019(5) .5206(3) .0173(4)
C9 .0525(3) 1.1598(4) .7201(4) .0188(5)
C10 .0304(3) .8645(5) .7137(5) .0206(5)
C1' .4177(2) 1.0038(2) .3489(3) .0163(4)
C2' .4269(2) .9347(4) .2062(3) .0151(4)
O3' .4255(3) 1.0151(3) .1007(3) .0244(5)
O4' .4318(2) .7699(3) .2066(3) .0155(4)
C5' .4277(2) .6929(4) .0708(3) .0153(4)
C6' .3153(3) .6598(4) .0047(3) .0136(4)
N7' .2643(2) .5091(3) .0591(2) .0125(3)
C8' .2637(2) .5169(5) .2146(3) .0176(5)
C9' .3192(3) .3574(4) .0245(4) .0177(5)
C10' .1521(2) .5054(5) -.0124(3) .0185(4)
I1 .23534(2) .53086(3) .58424(2) .01576(3)
I2 .122390(10) 1.0 .14290(2) .01425(3)
H11 .411(7) .788(12) .451(9) .0253
H12 .524(6) .863(11) .480(8) .0253
H51 .352(6) 1.084(11) .801(8) .0253
H52 .273(7) 1.206(11) .711(9) .0253
H61 .231(7) .866(11) .730(9) .0253
H62 .198(6) .984(12) .857(8) .0253
H81 .134(8) 1.097(11) .502(10) .0253
H82 .134(8) .900(12) .495(10) .0253
H83 .031(6) 1.000(13) .477(8) .0253
H91 .050(7) 1.152(12) .824(10) .0253
H92 .096(7) 1.257(12) .696(10) .0253
H93 -.018(7) 1.166(12) .676(9) .0253
H101 .062(6) .776(12) .690(9) .0253
H102 .025(7) .868(12) .818(10) .0253
H103 -.043(6) .876(12) .665(9) .0253
H11' .346(6) 1.043(12) .340(8) .0253
H12' .461(7) 1.106(12) .359(9) .0253
H51' .464(6) .764(11) .004(9) .0253
H52' .475(6) .596(11) .089(8) .0253
H61' .269(7) .759(12) .028(10) .0253
H62' .323(7) .642(12) -.092(9) .0253
H81' .338(6) .529(13) .264(8) .0253
H82' .234(7) .611(11) .229(10) .0253
H83' .224(7) .418(11) .247(9) .0253
H91' .322(7) .363(12) -.074(9) .0253
H92' .385(7) .356(12) .071(9) .0253
H93' .280(7) .274(12) .046(9) .0253
H101' .117(7) .604(11) .016(10) .0253
H102' .151(6) .504(12) -.112(8) .0253
H103' .127(7) .402(11) .020(10) .0253

loop_
_geom_angle_atom_site_label_1
_geom_angle_atom_site_label_2
_geom_angle_atom_site_label_3
_geom_angle
C1' C1 C2 115.8(3)
C1 C2 O3 124.1(3)
C1 C2 O4 112.3(2)
O3 C2 O4 123.6(3)
C2 O4 C5 116.6(2)
O4 C5 C6 112.1(2)
C5 C6 N7 115.9(2)
C6 N7 C8 111.4(2)
C6 N7 C10 107.1(2)
C8 N7 C9 109.8(2)
C8 N7 C10 109.3(3)
C9 N7 C10 108.1(3)
C1 C1' C2' 115.2(3)
C1' C2' O3' 124.7(3)
C1' C2' O4' 112.4(2)
O3' C2' O4' 122.8(3)
C2' O4' C5' 115.9(2)
O4' C5' C6' 111.7(2)
C5' C6' N7' 115.5(2)
C6' N7' C8' 111.8(2)
C6' N7' C10' 106.8(2)
C8' N7' C9' 109.2(2)
C8' N7' C10' 108.6(3)
C9' N7' C10' 109.5(3)
C1' C1 H11 108(5)
C1' C1 H12 109(5)
C2 C1 H11 104(5)
C2 C1 H12 111(5)
H11 C1 H12 108(8)
O4 C5 H51 109(5)
O4 C5 H52 107(5)
C6 C5 H51 107(5)
C6 C5 H52 115(5)
H51 C5 H52 106(7)
C5 C6 H61 104(5)
C5 C6 H62 111(5)
N7 C6 H61 107(5)
N7 C6 H62 104(4)
H61 C6 H62 115(7)
N7 C8 H81 106(6)
N7 C8 H82 108(6)
N7 C8 H83 107(5)
H81 C8 H82 116(9)
H81 C8 H83 111(8)
H82 C8 H83 107(8)
N7 C9 H91 107(5)
N7 C9 H92 111(5)
N7 C9 H93 108(6)
H91 C9 H92 112(7)
H91 C9 H93 107(7)
H92 C9 H93 112(7)
N7 C10 H101 105(6)
N7 C10 H102 110(5)
N7 C10 H103 111(5)
H101 C10 H102 112(8)
H101 C10 H103 113(8)
H102 C10 H103 106(7)
C1 C1' H11' 114(5)
C1 C1' H12' 112(5)
C2' C1' H11' 104(5)
C2' C1' H12' 107(5)
H11' C1' H12' 104(8)
O4' C5' H51' 111(5)
O4' C5' H52' 104(5)
C6' C5' H51' 109(4)
C6' C5' H52' 117(5)
H51' C5' H52' 104(7)
C5' C6' H61' 108(5)
C5' C6' H62' 102(5)
N7' C6' H61' 106(5)
N7' C6' H62' 109(6)
H61' C6' H62' 117(8)
N7' C8' H81' 110(4)
N7' C8' H82' 105(6)
N7' C8' H83' 110(5)
H81' C8' H82' 104(8)
H81' C8' H83' 115(7)
H82' C8' H83' 113(8)
N7' C9' H91' 105(6)
N7' C9' H92' 110(6)
N7' C9' H93' 107(6)
H91' C9' H92' 110(8)
H91' C9' H93' 111(8)
H92' C9' H93' 113(8)
N7' C10' H101' 107(5)
N7' C10' H102' 110(4)
N7' C10' H103' 102(5)
H101' C10' H102' 110(8)
H101' C10' H103' 116(8)
H102' C10' H103' 111(8)

loop_
_geom_bond_atom_site_label_1
_geom_bond_atom_site_label_2
_geom_bond_distance
C1' C1 1.521(4)
C1 C2 1.507(5)
C2 O3 1.209(4)
C2 O4 1.346(4)
O4 C5 1.444(4)
C5 C6 1.513(4)
C6 N7 1.515(3)
N7 C8 1.505(4)
N7 C9 1.503(5)
N7 C10 1.496(5)
C1' C2' 1.503(4)
C2' O3' 1.206(4)
C2' O4' 1.348(4)
O4' C5' 1.443(4)
C5' C6' 1.513(4)
C6' N7' 1.521(4)
N7' C8' 1.498(3)
N7' C9' 1.485(4)
N7' C10' 1.503(3)
C1 H11 0.94(9)
C1 H12 0.99(8)
C5 H51 0.99(7)
C5 H52 1.00(9)
C6 H61 0.98(9)
C6 H62 0.99(8)
C8 H81 0.91(10)
C8 H82 0.98(10)
C8 H83 0.94(7)
C9 H91 1.01(9)
C9 H92 1.02(10)
C9 H93 0.94(8)
C10 H101 0.87(10)
C10 H102 1.01(9)
C10 H103 0.99(8)
C1' H11' 0.97(8)
C1' H12' 1.00(9)
C5' H51' 1.02(9)
C5' H52' 1.00(9)
C6' H61' 1.04(10)
C6' H62' 0.96(9)
C8' H81' 1.00(7)
C8' H82' 0.88(10)
C8' H83' 1.03(10)
C9' H91' 0.96(9)
C9' H92' 0.89(8)
C9' H93' 0.89(10)
C10' H101' 0.98(9)
C10' H102' 0.96(8)
C10' H103' 0.97(9)

loop_
_geom_torsion_atom_site_label_1
_geom_torsion_atom_site_label_2
_geom_torsion_atom_site_label_3
_geom_torsion_atom_site_label_4
_geom_torsion
C2' C1' C1 C2 -167.8(3)
C1' C1 C2 O4 27.1(4)
C1 C2 O4 C5 175.2(3)
C2 O4 C5 C6 -92.0(3)
O4 C5 C6 N7 -80.2(3)
C5 C6 N7 C8 53.7(3)
C5 C6 N7 C9 -69.0(3)
C5 C6 N7 C10 173.1(3)
